data_7154212
loop_
_publ_author_name
'Ahamad, Shakir'
'Gupta, Ashis Kumar'
'Kant, Ruchir'
'Mohanan, Kishor'

_publ_section_title
;
 Domino reaction involving the Bestmann-Ohira reagent and
 \a,\b-unsaturated aldehydes: efficient synthesis of functionalized
 pyrazoles.
;
_journal_issue 5
_journal_name_full 'Organic &amp; biomolecular chemistry'
_journal_page_first 1492
_journal_page_last 1499
_journal_paper_doi 10.1039/c4ob02365j
_journal_volume 13
_journal_year 2015
_chemical_compound_source 'see text'
_chemical_formula_moiety 'C16 H21 N2 O6 P'
_chemical_formula_sum 'C16 H21 N2 O6 P'
_chemical_formula_weight 368.32
_chemical_name_systematic ?
_space_group_IT_number 14
_symmetry_cell_setting monoclinic
_symmetry_Int_Tables_number 14
_symmetry_space_group_name_Hall '-P 2ybc'
_symmetry_space_group_name_H-M 'P 1 21/c 1'
_atom_sites_solution_hydrogens geom
_atom_sites_solution_primary direct
_atom_sites_solution_secondary difmap
_audit_update_record
;
2014-09-09 deposited with the CCDC.
2014-11-25 downloaded from the CCDC.
;
_cell_angle_alpha 90
_cell_angle_beta 105.637(3)
_cell_angle_gamma 90
_cell_formula_units_Z 4
_cell_length_a 10.018(2)
_cell_length_b 13.304(3)
_cell_length_c 13.868(3)
_cell_measurement_reflns_used 2729
_cell_measurement_temperature 293
_cell_measurement_theta_max 25.4
_cell_measurement_theta_min 3.1
_cell_volume 1779.9(7)
_computing_cell_refinement
;
CrystalClear-SM Expert 2.1 b24 (Rigaku, 2012)
;
_computing_data_collection
;
CrystalClear-SM Expert 2.1 b24 (Rigaku, 2012)
;
_computing_data_reduction
;
CrystalClear-SM Expert 2.1 b24 (Rigaku, 2012)
;
_computing_molecular_graphics 'SHELXTL (Bruker, 1997)'
_computing_structure_refinement 'SHELXL-97 (Sheldrick, 1997)'
_computing_structure_solution 'SHELXS-97 (Sheldrick, 1990)'
_diffrn_ambient_temperature 293(2)
_diffrn_detector CCD
_diffrn_detector_area_resol_mean 28.5714
_diffrn_measured_fraction_theta_full 0.991
_diffrn_measured_fraction_theta_max 0.991
_diffrn_measurement_device
;
AFC12 (Right): Kappa 3 circle
;
_diffrn_measurement_device_type
;
Rigaku Saturn724+ (4x4 bin mode)
;
_diffrn_measurement_method 'profile data from \w-scans'
_diffrn_measurement_specimen_support Fiber
_diffrn_radiation_monochromator Confocal
_diffrn_radiation_type 'Mo K\a'
_diffrn_radiation_wavelength 0.71075
_diffrn_reflns_av_R_equivalents 0.0217
_diffrn_reflns_av_sigmaI/netI 0.0210
_diffrn_reflns_limit_h_max 12
_diffrn_reflns_limit_h_min -9
_diffrn_reflns_limit_k_max 15
_diffrn_reflns_limit_k_min -16
_diffrn_reflns_limit_l_max 12
_diffrn_reflns_limit_l_min -16
_diffrn_reflns_number 13426
_diffrn_reflns_theta_full 25.42
_diffrn_reflns_theta_max 25.42
_diffrn_reflns_theta_min 3.05
_diffrn_source MicroMax003_Mo
_diffrn_source_current 0.6
_diffrn_source_power 0.0
_diffrn_source_voltage 50.0
_exptl_absorpt_coefficient_mu 0.189
_exptl_absorpt_correction_T_max 0.910
_exptl_absorpt_correction_T_min 0.892
_exptl_absorpt_correction_type multi-scan
_exptl_absorpt_process_details 'REQAB (Rigaku, 1998)'
_exptl_crystal_colour Colorless
_exptl_crystal_density_diffrn 1.375
_exptl_crystal_density_method 'Not Measured'
_exptl_crystal_description Block
_exptl_crystal_F_000 776
_exptl_crystal_size_max 0.620
_exptl_crystal_size_mid 0.540
_exptl_crystal_size_min 0.510
_refine_diff_density_max 0.307
_refine_diff_density_min -0.383
_refine_diff_density_rms 0.047
_refine_ls_extinction_method none
_refine_ls_goodness_of_fit_ref 1.084
_refine_ls_hydrogen_treatment mixed
_refine_ls_matrix_type full
_refine_ls_number_parameters 235
_refine_ls_number_reflns 3243
_refine_ls_number_restraints 0
_refine_ls_restrained_S_all 1.084
_refine_ls_R_factor_all 0.0338
_refine_ls_R_factor_gt 0.0301
_refine_ls_shift/su_max 0.001
_refine_ls_shift/su_mean 0.000
_refine_ls_structure_factor_coef Fsqd
_refine_ls_weighting_details 'calc w=1/[\s^2^(Fo^2^)+(0.0447P)^2^+0.5709P] where P=(Fo^2^+2Fc^2^)/3'
_refine_ls_weighting_scheme calc
_refine_ls_wR_factor_gt 0.0806
_refine_ls_wR_factor_ref 0.0827
_reflns_number_gt 2874
_reflns_number_total 3243
_reflns_threshold_expression >2sigma(I)
_cod_data_source_file c4ob02365j2.cif
_cod_data_source_block xxx
_cod_depositor_comments
;
The following automatic conversions were performed:

'_symmetry_cell_setting' value 'Monoclinic' changed to 'monoclinic'
according to
/usr/data/users/saulius/crontab/automatic-downloads/rss-feeds/RSC/lib/dictionaries/cif_core.dic
dictionary named 'cif_core.dic' version 2.4.2 from
2011-04-26.

'_exptl_absorpt_correction_type' value 'Multi-scan'
changed to 'multi-scan' according to
/usr/data/users/saulius/crontab/automatic-downloads/rss-feeds/RSC/lib/dictionaries/cif_core.dic
dictionary named 'cif_core.dic' version 2.4.2 from 2011-04-26.

Automatic conversion script
Id: cif_fix_values 2935 2014-11-11 08:27:57Z andrius 

 Adding full bibliography for 7154212.cif.
;
_cod_original_sg_symbol_H-M 'P 21/c'
_cod_database_code 7154212

loop_
_symmetry_equiv_pos_site_id
_symmetry_equiv_pos_as_xyz
1 x,y,z
2 -x,1/2+y,1/2-z
3 -x,-y,-z
4 x,1/2-y,1/2+z

loop_
_atom_site_aniso_label
_atom_site_aniso_U_11
_atom_site_aniso_U_22
_atom_site_aniso_U_33
_atom_site_aniso_U_23
_atom_site_aniso_U_13
_atom_site_aniso_U_12
P1 0.0140(2) 0.0172(2) 0.0094(2) -0.0008(1) 0.0030(1) -0.0020(1)
O1 0.0113(5) 0.0296(6) 0.0125(5) -0.0028(4) 0.0004(4) 0.0009(4)
O2 0.0195(5) 0.0184(6) 0.0089(5) -0.0016(4) 0.0019(4) -0.0056(4)
O3 0.0168(5) 0.0239(6) 0.0149(5) -0.0067(4) 0.0045(4) 0.0027(4)
O4 0.0204(5) 0.0222(6) 0.0105(5) 0.0007(4) 0.0018(4) -0.0035(4)
O5 0.0175(5) 0.0250(6) 0.0172(5) -0.0015(4) 0.0068(4) 0.0014(4)
O6 0.0184(5) 0.0217(6) 0.0127(5) -0.0012(4) 0.0035(4) -0.0070(4)
N1 0.0147(6) 0.0164(6) 0.0083(6) 0.0004(5) 0.0033(5) -0.0003(5)
N2 0.0148(6) 0.0168(6) 0.0112(6) 0.0004(5) 0.0032(5) -0.0002(5)
C1 0.0261(8) 0.0225(8) 0.0243(8) -0.0002(7) 0.0110(7) -0.0070(6)
C2 0.0166(7) 0.0164(8) 0.0174(7) 0.0006(6) 0.0025(6) -0.0013(6)
C3 0.0128(7) 0.0124(7) 0.0121(7) 0.0003(5) 0.0011(5) 0.0031(5)
C4 0.0120(7) 0.0133(7) 0.0116(7) -0.0002(5) 0.0023(5) 0.0021(5)
C5 0.0116(7) 0.0160(7) 0.0097(7) 0.0006(5) 0.0016(5) 0.0018(5)
C6 0.0150(7) 0.0119(7) 0.0114(7) 0.0003(5) 0.0021(6) -0.0017(5)
C7 0.0137(7) 0.0170(7) 0.0126(7) -0.0009(6) 0.0042(6) 0.0000(5)
C8 0.0127(7) 0.0159(7) 0.0141(7) 0.0012(6) 0.0014(6) -0.0020(5)
C9 0.0172(7) 0.0138(7) 0.0089(7) -0.0014(5) 0.0014(5) -0.0047(5)
C10 0.0175(7) 0.0121(7) 0.0138(7) -0.0013(6) 0.0060(6) -0.0011(5)
C11 0.0122(7) 0.0143(7) 0.0132(7) 0.0002(6) 0.0009(5) 0.0002(5)
C12 0.0132(7) 0.0407(10) 0.0199(8) -0.0043(7) 0.0030(6) 0.0043(7)
C13 0.0260(8) 0.0207(8) 0.0123(7) 0.0004(6) 0.0047(6) -0.0031(6)
C14 0.0179(8) 0.0234(8) 0.0186(8) -0.0006(6) 0.0055(6) 0.0063(6)
C15 0.0220(8) 0.0291(9) 0.0283(9) 0.0040(7) 0.0078(7) 0.0072(7)
C16 0.0193(8) 0.0207(8) 0.0219(8) 0.0030(6) 0.0043(6) -0.0056(6)

loop_
_atom_site_label
_atom_site_type_symbol
_atom_site_thermal_displace_type
_atom_site_fract_x
_atom_site_fract_y
_atom_site_fract_z
_atom_site_occupancy
_atom_site_U_iso_or_equiv
_atom_site_calc_flag
_atom_site_refinement_flags
P1 P Uani 1.03037(4) 0.79357(3) 0.99493(3) 1.000 0.0136(1) . .
O1 O Uani 0.40177(10) 0.64786(8) 0.74439(7) 1.000 0.0183(3) . .
O2 O Uani 0.55370(10) 0.55329(8) 0.64050(7) 1.000 0.0160(3) . .
O3 O Uani 0.82631(10) 0.52312(8) 0.71868(7) 1.000 0.0185(3) . .
O4 O Uani 0.94526(10) 0.83070(8) 0.89811(7) 1.000 0.0182(3) . .
O5 O Uani 1.13849(10) 0.71396(8) 0.97638(7) 1.000 0.0195(3) . .
O6 O Uani 1.11450(10) 0.87526(8) 1.06758(7) 1.000 0.0177(3) . .
N1 N Uani 0.86547(12) 0.70697(9) 1.19921(9) 1.000 0.0131(3) . .
N2 N Uani 0.96589(12) 0.75283(9) 1.16847(8) 1.000 0.0143(3) . .
C1 C Uani 0.61163(17) 0.61168(12) 1.22524(12) 1.000 0.0235(5) . .
C2 C Uani 0.65207(15) 0.60624(11) 1.14190(11) 1.000 0.0172(4) . .
C3 C Uani 0.76970(14) 0.66090(10) 1.12435(10) 1.000 0.0129(4) . .
C4 C Uani 0.80944(14) 0.67815(10) 1.03713(10) 1.000 0.0125(4) . .
C5 C Uani 0.93203(14) 0.73651(11) 1.06922(10) 1.000 0.0127(4) . .
C6 C Uani 0.74090(14) 0.64420(10) 0.93399(10) 1.000 0.0131(4) . .
C7 C Uani 0.59932(14) 0.66023(11) 0.89223(10) 1.000 0.0143(4) . .
C8 C Uani 0.53798(14) 0.63218(11) 0.79335(10) 1.000 0.0147(4) . .
C9 C Uani 0.61713(14) 0.58589(11) 0.73679(10) 1.000 0.0137(4) . .
C10 C Uani 0.75818(14) 0.56930(11) 0.77919(10) 1.000 0.0141(4) . .
C11 C Uani 0.82027(14) 0.59857(10) 0.87770(10) 1.000 0.0137(4) . .
C12 C Uani 0.31497(15) 0.68848(14) 0.80165(12) 1.000 0.0249(5) . .
C13 C Uani 0.57628(16) 0.61967(12) 0.56455(10) 1.000 0.0198(4) . .
C14 C Uani 0.97330(15) 0.51124(12) 0.75779(11) 1.000 0.0199(5) . .
C15 C Uani 1.23945(16) 0.67036(13) 1.06146(12) 1.000 0.0263(5) . .
C16 C Uani 1.20089(15) 0.94653(12) 1.03155(11) 1.000 0.0209(5) . .
H1 H Uiso 0.8757(18) 0.7024(13) 1.2620(14) 1.000 0.024(5) . .
H1A H Uiso 0.65940 0.65250 1.27770 1.000 0.0280 calc R
H1B H Uiso 0.53560 0.57470 1.23130 1.000 0.0280 calc R
H2 H Uiso 0.91450 0.58770 0.90580 1.000 0.0160 calc R
H2A H Uiso 0.60200 0.56470 1.09100 1.000 0.0210 calc R
H7 H Uiso 0.54620 0.68950 0.93020 1.000 0.0170 calc R
H12A H Uiso 0.31750 0.64520 0.85750 1.000 0.0370 calc R
H12B H Uiso 0.22150 0.69330 0.76020 1.000 0.0370 calc R
H12C H Uiso 0.34770 0.75410 0.82560 1.000 0.0370 calc R
H13A H Uiso 0.53740 0.68440 0.57120 1.000 0.0300 calc R
H13B H Uiso 0.53250 0.59250 0.49960 1.000 0.0300 calc R
H13C H Uiso 0.67400 0.62640 0.57220 1.000 0.0300 calc R
H14A H Uiso 1.01540 0.57590 0.77520 1.000 0.0300 calc R
H14B H Uiso 1.01050 0.48050 0.70800 1.000 0.0300 calc R
H14C H Uiso 0.99230 0.46940 0.81630 1.000 0.0300 calc R
H15A H Uiso 1.30710 0.72020 1.09170 1.000 0.0390 calc R
H15B H Uiso 1.28470 0.61480 1.03930 1.000 0.0390 calc R
H15C H Uiso 1.19330 0.64720 1.10970 1.000 0.0390 calc R
H16A H Uiso 1.21780 0.92140 0.97110 1.000 0.0310 calc R
H16B H Uiso 1.28750 0.95500 1.08150 1.000 0.0310 calc R
H16C H Uiso 1.15410 1.01010 1.01840 1.000 0.0310 calc R

loop_
_atom_type_symbol
_atom_type_description
_atom_type_scat_dispersion_real
_atom_type_scat_dispersion_imag
_atom_type_scat_source
P P 0.1023 0.0942 'International Tables Vol C Tables 4.2.6.8 and 6.1.1.4'
O O 0.0106 0.0060 'International Tables Vol C Tables 4.2.6.8 and 6.1.1.4'
N N 0.0061 0.0033 'International Tables Vol C Tables 4.2.6.8 and 6.1.1.4'
H H 0.0000 0.0000 'International Tables Vol C Tables 4.2.6.8 and 6.1.1.4'
C C 0.0033 0.0016 'International Tables Vol C Tables 4.2.6.8 and 6.1.1.4'

loop_
_geom_angle_atom_site_label_1
_geom_angle_atom_site_label_2
_geom_angle_atom_site_label_3
_geom_angle
_geom_angle_publ_flag
O4 P1 O5 109.28(6) yes
O4 P1 O6 115.74(6) yes
O4 P1 C5 113.45(7) yes
O5 P1 O6 107.19(6) yes
O5 P1 C5 108.59(6) yes
O6 P1 C5 102.13(6) yes
C8 O1 C12 117.15(11) yes
C9 O2 C13 113.08(11) yes
C10 O3 C14 116.78(11) yes
P1 O5 C15 119.47(9) yes
P1 O6 C16 119.79(9) yes
N2 N1 C3 113.53(11) yes
N1 N2 C5 104.38(11) yes
C3 N1 H1 128.1(12) no
N2 N1 H1 117.7(13) no
C1 C2 C3 124.63(14) no
N1 C3 C2 122.28(12) yes
C2 C3 C4 131.33(13) no
N1 C3 C4 106.39(12) yes
C3 C4 C6 128.54(13) no
C3 C4 C5 104.12(12) no
C5 C4 C6 127.34(12) no
P1 C5 C4 128.33(10) yes
P1 C5 N2 119.92(11) yes
N2 C5 C4 111.58(12) yes
C7 C6 C11 120.20(12) no
C4 C6 C11 119.19(13) no
C4 C6 C7 120.59(12) no
C6 C7 C8 119.76(13) no
C7 C8 C9 120.20(13) no
O1 C8 C7 124.36(13) yes
O1 C8 C9 115.43(12) yes
C8 C9 C10 119.76(12) no
O2 C9 C8 119.75(12) yes
O2 C9 C10 120.44(12) yes
O3 C10 C9 115.51(12) yes
O3 C10 C11 124.32(13) yes
C9 C10 C11 120.17(13) no
C6 C11 C10 119.91(13) no
C2 C1 H1A 120.00 no
C2 C1 H1B 120.00 no
H1A C1 H1B 120.00 no
C1 C2 H2A 118.00 no
C3 C2 H2A 118.00 no
C6 C7 H7 120.00 no
C8 C7 H7 120.00 no
C6 C11 H2 120.00 no
C10 C11 H2 120.00 no
O1 C12 H12A 109.00 no
O1 C12 H12B 109.00 no
O1 C12 H12C 109.00 no
H12A C12 H12B 109.00 no
H12A C12 H12C 110.00 no
H12B C12 H12C 109.00 no
O2 C13 H13A 109.00 no
O2 C13 H13B 109.00 no
O2 C13 H13C 109.00 no
H13A C13 H13B 109.00 no
H13A C13 H13C 110.00 no
H13B C13 H13C 109.00 no
O3 C14 H14A 109.00 no
O3 C14 H14B 109.00 no
O3 C14 H14C 109.00 no
H14A C14 H14B 109.00 no
H14A C14 H14C 109.00 no
H14B C14 H14C 110.00 no
O5 C15 H15A 110.00 no
O5 C15 H15B 109.00 no
O5 C15 H15C 109.00 no
H15A C15 H15B 109.00 no
H15A C15 H15C 109.00 no
H15B C15 H15C 109.00 no
O6 C16 H16A 109.00 no
O6 C16 H16B 109.00 no
O6 C16 H16C 109.00 no
H16A C16 H16B 109.00 no
H16A C16 H16C 109.00 no
H16B C16 H16C 109.00 no

loop_
_geom_bond_atom_site_label_1
_geom_bond_atom_site_label_2
_geom_bond_distance
_geom_bond_publ_flag
P1 O4 1.4686(11) yes
P1 O5 1.5847(12) yes
P1 O6 1.5649(11) yes
P1 C5 1.7764(15) yes
O1 C8 1.3664(18) yes
O1 C12 1.4321(19) yes
O2 C9 1.3848(17) yes
O2 C13 1.4384(18) yes
O3 C10 1.3624(18) yes
O3 C14 1.4342(19) yes
O5 C15 1.4520(19) yes
O6 C16 1.4597(19) yes
N1 N2 1.3406(18) yes
N1 C3 1.3554(19) yes
N2 C5 1.3435(17) yes
N1 H1 0.851(19) no
C1 C2 1.326(2) no
C2 C3 1.460(2) no
C3 C4 1.391(2) no
C4 C5 1.419(2) no
C4 C6 1.4805(19) no
C6 C11 1.395(2) no
C6 C7 1.396(2) no
C7 C8 1.3939(19) no
C8 C9 1.400(2) no
C9 C10 1.394(2) no
C10 C11 1.3953(19) no
C1 H1A 0.9300 no
C1 H1B 0.9300 no
C2 H2A 0.9300 no
C7 H7 0.9300 no
C11 H2 0.9300 no
C12 H12A 0.9600 no
C12 H12B 0.9600 no
C12 H12C 0.9600 no
C13 H13A 0.9600 no
C13 H13B 0.9600 no
C13 H13C 0.9600 no
C14 H14A 0.9600 no
C14 H14B 0.9600 no
C14 H14C 0.9600 no
C15 H15A 0.9600 no
C15 H15B 0.9600 no
C15 H15C 0.9600 no
C16 H16A 0.9600 no
C16 H16B 0.9600 no
C16 H16C 0.9600 no

loop_
_geom_contact_atom_site_label_1
_geom_contact_atom_site_label_2
_geom_contact_distance
_geom_contact_site_symmetry_2
_geom_contact_publ_flag
P1 C11 3.4582(16) . no
P1 H2 3.1000 . no
P1 H16C 3.1800 3_777 no
P1 H1 3.184(19) 4_564 no
O1 O2 2.6753(16) . no
O1 C16 3.3372(19) 4_464 no
O2 O3 2.6831(16) . no
O2 O1 2.6753(16) . no
O3 C13 3.0994(19) . no
O3 O2 2.6831(16) . no
O4 C6 3.3383(19) . no
O4 C11 3.3158(19) . no
O4 N1 2.7037(16) 4_564 no
O5 C12 3.380(2) 1_655 no
O6 N2 2.8196(17) . no
O1 H15A 2.7200 4_464 no
O1 H16B 2.6300 4_464 no
O2 H16B 2.5700 4_464 no
O2 H13B 2.7200 3_666 no
O2 H1B 2.7800 3_667 no
O3 H13C 2.5800 . no
O3 H16A 2.8900 2_746 no
O4 H16C 2.7300 3_777 no
O4 H14B 2.5900 2_756 no
O4 H1A 2.9100 4_564 no
O4 H16A 2.9100 . no
O4 H1 1.880(19) 4_564 no
O5 H12A 2.8900 1_655 no
O5 H16A 2.8800 . no
O5 H2 2.7600 . no
O6 H15A 2.7800 . no
O6 H12B 2.7500 4_665 no
N1 C14 3.297(2) 3_767 no
N1 C10 3.448(2) 4_565 no
N1 O4 2.7037(16) 4_565 no
N2 C14 3.368(2) 4_565 no
N2 O6 2.8196(17) . no
N1 H14B 2.9300 3_767 no
N1 H14C 2.7800 3_767 no
N1 H1A 2.6800 . no
N2 H12B 2.6300 4_665 no
N2 H14A 2.6900 4_565 no
C1 C8 3.554(2) 3_667 no
C2 C7 3.435(2) . no
C3 C14 3.504(2) 3_767 no
C3 C13 3.478(2) 4_565 no
C6 O4 3.3383(19) . no
C7 C2 3.435(2) . no
C8 C1 3.554(2) 3_667 no
C10 N1 3.448(2) 4_564 no
C11 P1 3.4582(16) . no
C11 O4 3.3158(19) . no
C12 O5 3.380(2) 1_455 no
C13 C3 3.478(2) 4_564 no
C13 O3 3.0994(19) . no
C14 N1 3.297(2) 3_767 no
C14 C3 3.504(2) 3_767 no
C14 N2 3.368(2) 4_564 no
C16 O1 3.3372(19) 4_665 no
C1 H1 2.826(19) . no
C2 H13A 3.0700 4_565 no
C2 H7 3.0500 . no
C3 H14C 2.8800 3_767 no
C3 H13C 3.0100 4_565 no
C3 H7 3.0300 . no
C3 H13A 3.0400 4_565 no
C4 H13C 3.0300 4_565 no
C5 H15C 2.7900 . no
C5 H2 2.9800 . no
C6 H2A 3.0700 . no
C7 H12A 2.7400 . no
C7 H12C 2.7400 . no
C7 H1A 3.1000 4_564 no
C7 H2A 3.0300 . no
C8 H1B 2.8500 3_667 no
C9 H1B 2.7300 3_667 no
C10 H13C 2.8700 . no
C11 H14C 2.7300 . no
C11 H14A 2.7300 . no
C12 H7 2.5100 . no
C13 H13B 3.0700 3_666 no
C14 H2 2.5000 . no
H1 C1 2.826(19) . no
H1 H1A 2.3300 . no
H1 P1 3.184(19) 4_565 no
H1 O4 1.880(19) 4_565 no
H1A N1 2.6800 . no
H1A H1 2.3300 . no
H1A O4 2.9100 4_565 no
H1A C7 3.1000 4_565 no
H1B O2 2.7800 3_667 no
H1B C8 2.8500 3_667 no
H1B C9 2.7300 3_667 no
H2 P1 3.1000 . no
H2 O5 2.7600 . no
H2 C5 2.9800 . no
H2 C14 2.5000 . no
H2 H14A 2.3100 . no
H2 H14C 2.2700 . no
H2A C6 3.0700 . no
H2A C7 3.0300 . no
H7 C2 3.0500 . no
H7 C3 3.0300 . no
H7 C12 2.5100 . no
H7 H12A 2.3200 . no
H7 H12C 2.2900 . no
H7 H13A 2.6000 4_565 no
H12A O5 2.8900 1_455 no
H12A C7 2.7400 . no
H12A H7 2.3200 . no
H12B O6 2.7500 4_464 no
H12B N2 2.6300 4_464 no
H12C C7 2.7400 . no
H12C H7 2.2900 . no
H13A C2 3.0700 4_564 no
H13A C3 3.0400 4_564 no
H13A H7 2.6000 4_564 no
H13B O2 2.7200 3_666 no
H13B C13 3.0700 3_666 no
H13B H13B 2.5500 3_666 no
H13C O3 2.5800 . no
H13C C10 2.8700 . no
H13C C3 3.0100 4_564 no
H13C C4 3.0300 4_564 no
H14A C11 2.7300 . no
H14A H2 2.3100 . no
H14A N2 2.6900 4_564 no
H14B O4 2.5900 2_746 no
H14B N1 2.9300 3_767 no
H14C C11 2.7300 . no
H14C H2 2.2700 . no
H14C N1 2.7800 3_767 no
H14C C3 2.8800 3_767 no
H15A O6 2.7800 . no
H15A O1 2.7200 4_665 no
H15C C5 2.7900 . no
H16A O4 2.9100 . no
H16A O5 2.8800 . no
H16A O3 2.8900 2_756 no
H16B O1 2.6300 4_665 no
H16B O2 2.5700 4_665 no
H16C P1 3.1800 3_777 no
H16C O4 2.7300 3_777 no

loop_
_geom_hbond_atom_site_label_D
_geom_hbond_atom_site_label_H
_geom_hbond_atom_site_label_A
_geom_hbond_distance_DH
_geom_hbond_distance_HA
_geom_hbond_distance_DA
_geom_hbond_angle_DHA
_geom_hbond_site_symmetry_A
_geom_hbond_publ_flag
N1 H1 O4 0.851(19) 1.880(19) 2.7037(16) 162.6(18) 4_565 yes
C13 H13C O3 0.9600 2.5800 3.0994(19) 114.00 . yes
C14 H14B O4 0.9600 2.5900 3.473(2) 154.00 2_746 yes
C16 H16B O2 0.9600 2.5700 3.449(2) 152.00 4_665 yes

loop_
_geom_torsion_atom_site_label_1
_geom_torsion_atom_site_label_2
_geom_torsion_atom_site_label_3
_geom_torsion_atom_site_label_4
_geom_torsion
_geom_torsion_publ_flag
O4 P1 O5 C15 176.78(11) no
O6 P1 O5 C15 50.64(12) no
C5 P1 O5 C15 -59.00(12) no
O4 P1 O6 C16 -50.66(12) no
O5 P1 O6 C16 71.54(11) no
C5 P1 O6 C16 -174.40(11) no
O6 P1 C5 C4 160.26(13) no
O6 P1 C5 N2 -14.60(13) no
O4 P1 C5 N2 -139.86(11) no
O5 P1 C5 N2 98.43(12) no
O4 P1 C5 C4 35.00(16) no
O5 P1 C5 C4 -86.71(14) no
C12 O1 C8 C9 175.67(13) no
C12 O1 C8 C7 -5.2(2) no
C13 O2 C9 C10 -80.27(17) no
C13 O2 C9 C8 102.32(15) no
C14 O3 C10 C9 175.86(13) no
C14 O3 C10 C11 -4.8(2) no
C3 N1 N2 C5 0.79(16) no
N2 N1 C3 C4 -0.38(16) no
N2 N1 C3 C2 179.73(13) no
N1 N2 C5 P1 174.77(10) no
N1 N2 C5 C4 -0.89(16) no
C1 C2 C3 N1 13.5(2) no
C1 C2 C3 C4 -166.34(16) no
C2 C3 C4 C5 179.70(15) no
N1 C3 C4 C5 -0.18(15) no
N1 C3 C4 C6 179.89(13) no
C2 C3 C4 C6 -0.2(3) no
C5 C4 C6 C7 -129.38(16) no
C3 C4 C6 C11 -131.37(16) no
C6 C4 C5 P1 5.4(2) no
C3 C4 C6 C7 50.5(2) no
C3 C4 C5 N2 0.69(16) no
C6 C4 C5 N2 -179.39(13) no
C5 C4 C6 C11 48.7(2) no
C3 C4 C5 P1 -174.52(11) no
C4 C6 C11 C10 -177.78(13) no
C11 C6 C7 C8 -1.2(2) no
C7 C6 C11 C10 0.3(2) no
C4 C6 C7 C8 176.86(13) no
C6 C7 C8 C9 1.6(2) no
C6 C7 C8 O1 -177.51(13) no
O1 C8 C9 O2 -4.4(2) no
O1 C8 C9 C10 178.15(13) no
C7 C8 C9 C10 -1.0(2) no
C7 C8 C9 O2 176.44(13) no
O2 C9 C10 O3 2.1(2) no
C8 C9 C10 C11 0.1(2) no
O2 C9 C10 C11 -177.32(13) no
C8 C9 C10 O3 179.51(13) no
O3 C10 C11 C6 -179.12(13) no
C9 C10 C11 C6 0.2(2) no
